data_7158172
loop_
_publ_author_name
'Habert, Lo\"ic'
'Diachenko, Iryna'
'Retailleau, Pascal'
'Gillaizeau, Isabelle'

_publ_section_title
;
 Electrophile promoted cyclization of <i>ortho</i>-aryl substituted
 ynamides: construction of 3-amino-4-halo- or 4 seleno-isocoumarin
 derivatives.
;
_journal_issue 30
_journal_name_full 'Organic &amp; biomolecular chemistry'
_journal_page_first 6623
_journal_page_last 6627
_journal_paper_doi 10.1039/d1ob01075a
_journal_volume 19
_journal_year 2021
_chemical_formula_moiety 'C19 H15 F I N O4 S'
_chemical_formula_sum 'C19 H15 F I N O4 S'
_chemical_formula_weight 499.28
_space_group_crystal_system monoclinic
_space_group_IT_number 14
_space_group_name_Hall '-P 2yn'
_space_group_name_H-M_alt 'P 1 21/n 1'
_atom_sites_solution_hydrogens geom
_atom_sites_solution_primary dual
_atom_sites_solution_secondary difmap
_audit_creation_method SHELXL-2018/1
_audit_update_record
;
2021-05-06 deposited with the CCDC.	2021-07-07 downloaded from the CCDC.
;
_cell_angle_alpha 90
_cell_angle_beta 98.829(5)
_cell_angle_gamma 90
_cell_formula_units_Z 4
_cell_length_a 8.4116(4)
_cell_length_b 18.7873(10)
_cell_length_c 12.5260(6)
_cell_measurement_reflns_used 6642
_cell_measurement_temperature 293(2)
_cell_measurement_theta_max 29.0510
_cell_measurement_theta_min 3.9540
_cell_volume 1956.04(17)
_computing_cell_refinement 'CrysAlisPro 1.171.39.46 (Rigaku OD, 2018)'
_computing_data_collection 'CrysAlisPro 1.171.39.46 (Rigaku OD, 2018)'
_computing_data_reduction 'CrysAlisPro 1.171.39.46 (Rigaku OD, 2018)'
_computing_structure_refinement 'SHELXL-2018/1 (Sheldrick, 2015)'
_computing_structure_solution 'SHELXT 2014/5 (Sheldrick, 2015)'
_diffrn_ambient_environment air
_diffrn_ambient_temperature 293(2)
_diffrn_detector 'Dectris HPAD Pilatus3R 200K'
_diffrn_measured_fraction_theta_full 0.995
_diffrn_measured_fraction_theta_max 0.919
_diffrn_measurement_device 'four-circle diffractometer'
_diffrn_measurement_device_type 'XtaLAB AFC12 (RINC): Kappa single'
_diffrn_radiation_monochromator mirror
_diffrn_radiation_probe x-ray
_diffrn_radiation_type 'Mo K\a'
_diffrn_radiation_wavelength 0.71073
_diffrn_reflns_av_R_equivalents 0.0543
_diffrn_reflns_av_unetI/netI 0.0446
_diffrn_reflns_Laue_measured_fraction_full 0.995
_diffrn_reflns_Laue_measured_fraction_max 0.919
_diffrn_reflns_limit_h_max 11
_diffrn_reflns_limit_h_min -11
_diffrn_reflns_limit_k_max 26
_diffrn_reflns_limit_k_min -24
_diffrn_reflns_limit_l_max 17
_diffrn_reflns_limit_l_min -17
_diffrn_reflns_number 24947
_diffrn_reflns_point_group_measured_fraction_full 0.995
_diffrn_reflns_point_group_measured_fraction_max 0.919
_diffrn_reflns_theta_full 25.242
_diffrn_reflns_theta_max 30.056
_diffrn_reflns_theta_min 3.646
_diffrn_source 'micro-focus sealed X-ray tube'
_diffrn_source_type 'Rigaku (Mo) mm003 X-ray Source'
_exptl_absorpt_coefficient_mu 1.777
_exptl_absorpt_correction_T_max 1.00000
_exptl_absorpt_correction_T_min 0.24081
_exptl_absorpt_correction_type multi-scan
_exptl_absorpt_process_details
;
CrysAlisPro 1.171.39.46 (Rigaku Oxford Diffraction, 2018)
Empirical absorption correction using spherical harmonics,
 implemented in SCALE3 ABSPACK scaling algorithm.
;
_exptl_crystal_colour colourless
_exptl_crystal_density_diffrn 1.695
_exptl_crystal_description cube
_exptl_crystal_F_000 984
_exptl_crystal_size_max 0.26
_exptl_crystal_size_mid 0.24
_exptl_crystal_size_min 0.18
_refine_diff_density_max 1.057
_refine_diff_density_min -0.714
_refine_diff_density_rms 0.073
_refine_ls_extinction_coef 0.0031(4)
_refine_ls_extinction_expression Fc^*^=kFc[1+0.001xFc^2^\l^3^/sin(2\q)]^-1/4^
_refine_ls_extinction_method 'SHELXL-2018/1 (Sheldrick 2018)'
_refine_ls_goodness_of_fit_ref 1.043
_refine_ls_hydrogen_treatment constr
_refine_ls_matrix_type full
_refine_ls_number_parameters 274
_refine_ls_number_reflns 5262
_refine_ls_number_restraints 33
_refine_ls_restrained_S_all 1.043
_refine_ls_R_factor_all 0.0524
_refine_ls_R_factor_gt 0.0354
_refine_ls_shift/su_max 0.001
_refine_ls_shift/su_mean 0.000
_refine_ls_structure_factor_coef Fsqd
_refine_ls_weighting_details 'w=1/[\s^2^(Fo^2^)+(0.0321P)^2^+1.0040P] where P=(Fo^2^+2Fc^2^)/3'
_refine_ls_weighting_scheme calc
_refine_ls_wR_factor_gt 0.0850
_refine_ls_wR_factor_ref 0.0910
_reflns_Friedel_coverage 0.000
_reflns_number_gt 3919
_reflns_number_total 5266
_reflns_threshold_expression 'I > 2\s(I)'
_cod_data_source_file d1ob01075a2.cif
_cod_data_source_block LOH-948
_cod_depositor_comments 'Adding full bibliography for 7158172.cif.'
_cod_original_sg_symbol_H-M 'P 21/n'
_cod_database_code 7158172
_shelx_space_group_comment
;
The symmetry employed for this shelxl refinement is uniquely defined
by the following loop, which should always be used as a source of
symmetry information in preference to the above space-group names.
They are only intended as comments.
;

loop_
_space_group_symop_operation_xyz
'x, y, z'
'-x+1/2, y+1/2, -z+1/2'
'-x, -y, -z'
'x-1/2, -y-1/2, z-1/2'

loop_
_atom_site_label
_atom_site_type_symbol
_atom_site_fract_x
_atom_site_fract_y
_atom_site_fract_z
_atom_site_U_iso_or_equiv
_atom_site_adp_type
_atom_site_occupancy
_atom_site_site_symmetry_order
_atom_site_calc_flag
_atom_site_refinement_flags_posn
_atom_site_refinement_flags_adp
_atom_site_refinement_flags_occupancy
_atom_site_disorder_assembly
_atom_site_disorder_group
C1 C 0.4378(3) 0.23417(15) 0.4440(2) 0.0426(6) Uani 1 1 d . . . . .
O2 O 0.3668(2) 0.26953(10) 0.52179(15) 0.0477(4) Uani 1 1 d . . . . .
C3 C 0.3368(3) 0.34114(15) 0.5163(2) 0.0462(6) Uani 1 1 d . . . . .
C4 C 0.3833(3) 0.37903(14) 0.4242(2) 0.0413(5) Uani 1 1 d . . . . .
C5 C 0.4544(3) 0.34301(14) 0.3453(2) 0.0404(5) Uani 1 1 d . . . . .
C6 C 0.4810(3) 0.26705(15) 0.3588(2) 0.0419(5) Uani 1 1 d . . . . .
C7 C 0.3553(4) 0.45142(16) 0.4168(3) 0.0533(7) Uani 1 1 d . . . . .
H7 H 0.308571 0.474991 0.469449 0.064 Uiso 1 1 calc R U . . .
C8 C 0.3973(4) 0.48780(17) 0.3312(3) 0.0593(8) Uani 1 1 d . . . . .
C9 C 0.4666(4) 0.45496(18) 0.2520(3) 0.0619(8) Uani 1 1 d . . . . .
H9 H 0.494972 0.481086 0.194696 0.074 Uiso 1 1 calc R U . . .
N1 N 0.4561(3) 0.16140(12) 0.46729(19) 0.0464(5) Uani 1 1 d D . . . .
C10 C 0.4936(4) 0.38242(17) 0.2587(2) 0.0538(7) Uani 1 1 d . . . . .
H10 H 0.538644 0.359546 0.204674 0.065 Uiso 1 1 calc R U . . .
O11 O 0.2743(3) 0.36732(12) 0.58694(19) 0.0657(6) Uani 1 1 d . . . . .
F12 F 0.3695(3) 0.55899(11) 0.3247(2) 0.0904(7) Uani 1 1 d . . . . .
I13 I 0.59379(2) 0.20963(2) 0.24878(2) 0.05617(10) Uani 1 1 d . . . . .
S14 S 0.60973(8) 0.13521(4) 0.55596(6) 0.04916(17) Uani 1 1 d . . . . .
O15 O 0.6518(3) 0.06561(12) 0.5233(2) 0.0657(6) Uani 1 1 d . . . . .
O16 O 0.7222(3) 0.19234(12) 0.5638(2) 0.0613(6) Uani 1 1 d . . . . .
C17 C 0.5388(3) 0.12681(15) 0.6806(2) 0.0479(6) Uani 1 1 d . . . . .
C18 C 0.4780(4) 0.06234(17) 0.7098(3) 0.0584(7) Uani 1 1 d . . . . .
H18 H 0.476310 0.022876 0.664834 0.070 Uiso 1 1 calc R U . . .
C19 C 0.4197(4) 0.05767(19) 0.8074(3) 0.0641(8) Uani 1 1 d . . . . .
H19 H 0.378269 0.014631 0.827344 0.077 Uiso 1 1 calc R U . . .
C20 C 0.4220(4) 0.11578(19) 0.8755(3) 0.0600(8) Uani 1 1 d . . . . .
C21 C 0.4837(4) 0.17882(19) 0.8440(3) 0.0586(7) Uani 1 1 d . . . . .
H21 H 0.486354 0.218200 0.889234 0.070 Uiso 1 1 calc R U . . .
C22 C 0.5415(4) 0.18534(17) 0.7476(3) 0.0544(7) Uani 1 1 d . . . . .
H22 H 0.581908 0.228624 0.727712 0.065 Uiso 1 1 calc R U . . .
C23 C 0.3572(5) 0.1101(3) 0.9814(3) 0.0843(12) Uani 1 1 d . . . . .
H23A H 0.352119 0.156644 1.012275 0.126 Uiso 1 1 calc R U . . .
H23B H 0.426935 0.080355 1.030288 0.126 Uiso 1 1 calc R U . . .
H23C H 0.251329 0.089671 0.968720 0.126 Uiso 1 1 calc R U . . .
C24 C 0.3228(5) 0.1125(3) 0.4233(4) 0.0512(12) Uani 0.833(8) 1 d D . P A 1
H24A H 0.296218 0.119354 0.345882 0.061 Uiso 0.833(8) 1 calc R U P A 1
H24B H 0.357460 0.063590 0.436227 0.061 Uiso 0.833(8) 1 calc R U P A 1
C25 C 0.1778(6) 0.1258(3) 0.4748(4) 0.0620(13) Uani 0.833(8) 1 d D . P A 1
H25 H 0.188128 0.128891 0.549649 0.074 Uiso 0.833(8) 1 calc R U P A 1
C26 C 0.0326(5) 0.1335(3) 0.4152(6) 0.0862(18) Uani 0.833(8) 1 d D . P A 1
H26A H 0.021323 0.130483 0.340265 0.103 Uiso 0.833(8) 1 calc R U P A 1
H26B H -0.056977 0.141799 0.448597 0.103 Uiso 0.833(8) 1 calc R U P A 1
C24B C 0.318(3) 0.1110(14) 0.472(3) 0.078(10) Uani 0.167(8) 1 d D . P A 2
H24C H 0.350585 0.065506 0.445573 0.093 Uiso 0.167(8) 1 calc R U P A 2
H24D H 0.310580 0.104479 0.547656 0.093 Uiso 0.167(8) 1 calc R U P A 2
C25B C 0.156(3) 0.1242(15) 0.417(3) 0.107(11) Uani 0.167(8) 1 d D . P A 2
H25B H 0.116835 0.152626 0.358227 0.128 Uiso 0.167(8) 1 calc R U P A 2
C26B C 0.079(4) 0.0810(17) 0.482(3) 0.114(11) Uani 0.167(8) 1 d D . P A 2
H26C H 0.138913 0.056048 0.538202 0.137 Uiso 0.167(8) 1 calc R U P A 2
H26D H -0.032039 0.076681 0.468515 0.137 Uiso 0.167(8) 1 calc R U P A 2

loop_
_atom_site_aniso_label
_atom_site_aniso_U_11
_atom_site_aniso_U_22
_atom_site_aniso_U_33
_atom_site_aniso_U_23
_atom_site_aniso_U_13
_atom_site_aniso_U_12
C1 0.0406(13) 0.0437(14) 0.0450(14) -0.0034(11) 0.0112(10) 0.0015(11)
O2 0.0604(12) 0.0434(10) 0.0442(10) -0.0002(8) 0.0238(9) 0.0011(8)
C3 0.0504(15) 0.0462(15) 0.0454(14) -0.0052(11) 0.0184(11) -0.0027(12)
C4 0.0398(12) 0.0446(14) 0.0408(13) -0.0016(10) 0.0102(10) -0.0021(11)
C5 0.0359(12) 0.0481(14) 0.0376(12) -0.0008(10) 0.0071(9) -0.0022(10)
C6 0.0388(12) 0.0490(14) 0.0393(12) -0.0065(11) 0.0109(10) 0.0008(11)
C7 0.0570(17) 0.0472(16) 0.0581(17) -0.0014(13) 0.0165(13) 0.0044(13)
C8 0.0660(19) 0.0457(16) 0.0658(19) 0.0092(14) 0.0089(15) 0.0011(14)
C9 0.0684(19) 0.064(2) 0.0550(17) 0.0169(15) 0.0149(15) -0.0039(16)
N1 0.0466(12) 0.0400(12) 0.0528(13) -0.0005(10) 0.0079(10) -0.0017(10)
C10 0.0577(17) 0.0625(19) 0.0433(14) 0.0042(13) 0.0147(12) -0.0026(14)
O11 0.0909(16) 0.0538(13) 0.0624(13) -0.0064(10) 0.0439(12) 0.0007(11)
F12 0.1252(19) 0.0504(11) 0.0999(17) 0.0218(11) 0.0307(14) 0.0138(12)
I13 0.05807(14) 0.06398(16) 0.05022(13) -0.01192(8) 0.02029(9) 0.00604(9)
S14 0.0439(3) 0.0465(4) 0.0587(4) 0.0034(3) 0.0130(3) 0.0048(3)
O15 0.0631(13) 0.0544(13) 0.0828(16) 0.0011(11) 0.0215(11) 0.0192(10)
O16 0.0470(11) 0.0674(14) 0.0697(14) 0.0106(11) 0.0091(10) -0.0076(10)
C17 0.0446(14) 0.0479(15) 0.0513(15) 0.0057(12) 0.0072(11) 0.0051(12)
C18 0.0620(18) 0.0448(16) 0.0690(19) 0.0037(14) 0.0123(15) 0.0001(14)
C19 0.0618(19) 0.0593(19) 0.072(2) 0.0156(16) 0.0112(16) -0.0093(15)
C20 0.0479(16) 0.076(2) 0.0547(17) 0.0088(16) 0.0016(13) -0.0019(15)
C21 0.0590(18) 0.0606(19) 0.0545(18) -0.0046(14) 0.0029(14) 0.0008(15)
C22 0.0570(16) 0.0450(15) 0.0597(18) 0.0041(13) 0.0044(13) -0.0016(13)
C23 0.079(3) 0.114(3) 0.062(2) 0.011(2) 0.0170(19) -0.008(2)
C24 0.050(2) 0.043(2) 0.060(3) -0.009(2) 0.0097(19) -0.0001(16)
C25 0.056(3) 0.063(3) 0.069(3) -0.003(2) 0.016(2) -0.005(2)
C26 0.048(2) 0.070(3) 0.143(5) -0.008(3) 0.023(3) 0.009(2)
C24B 0.073(11) 0.038(11) 0.11(3) 0.007(14) -0.042(13) -0.021(9)
C25B 0.077(12) 0.042(12) 0.18(3) -0.021(16) -0.058(14) -0.010(10)
C26B 0.084(14) 0.10(2) 0.15(3) -0.049(16) -0.013(15) -0.010(15)

loop_
_atom_type_symbol
_atom_type_description
_atom_type_scat_dispersion_real
_atom_type_scat_dispersion_imag
_atom_type_scat_source
C C 0.0033 0.0016 'International Tables Vol C Tables 4.2.6.8 and 6.1.1.4'
F F 0.0171 0.0103 'International Tables Vol C Tables 4.2.6.8 and 6.1.1.4'
I I -0.4742 1.8119 'International Tables Vol C Tables 4.2.6.8 and 6.1.1.4'
N N 0.0061 0.0033 'International Tables Vol C Tables 4.2.6.8 and 6.1.1.4'
O O 0.0106 0.0060 'International Tables Vol C Tables 4.2.6.8 and 6.1.1.4'
S S 0.1246 0.1234 'International Tables Vol C Tables 4.2.6.8 and 6.1.1.4'
H H 0.0000 0.0000 'International Tables Vol C Tables 4.2.6.8 and 6.1.1.4'

loop_
_geom_angle_atom_site_label_1
_geom_angle_atom_site_label_2
_geom_angle_atom_site_label_3
_geom_angle
_geom_angle_site_symmetry_1
_geom_angle_site_symmetry_3
_geom_angle_publ_flag
C6 C1 O2 122.7(2) . . ?
C6 C1 N1 125.8(2) . . ?
O2 C1 N1 111.5(2) . . ?
C3 O2 C1 122.1(2) . . ?
O11 C3 O2 117.6(2) . . ?
O11 C3 C4 125.7(3) . . ?
O2 C3 C4 116.7(2) . . ?
C7 C4 C5 120.9(3) . . ?
C7 C4 C3 118.0(2) . . ?
C5 C4 C3 121.1(2) . . ?
C10 C5 C4 118.0(3) . . ?
C10 C5 C6 124.2(2) . . ?
C4 C5 C6 117.8(2) . . ?
C1 C6 C5 119.6(2) . . ?
C1 C6 I13 119.8(2) . . ?
C5 C6 I13 120.58(18) . . ?
C8 C7 C4 119.0(3) . . ?
C8 C7 H7 120.5 . . ?
C4 C7 H7 120.5 . . ?
F12 C8 C7 118.6(3) . . ?
F12 C8 C9 119.2(3) . . ?
C7 C8 C9 122.3(3) . . ?
C8 C9 C10 118.9(3) . . ?
C8 C9 H9 120.6 . . ?
C10 C9 H9 120.6 . . ?
C1 N1 C24 118.2(3) . . ?
C1 N1 C24B 124.1(11) . . ?
C1 N1 S14 118.81(18) . . ?
C24 N1 S14 122.3(3) . . ?
C24B N1 S14 108.5(10) . . ?
C9 C10 C5 121.0(3) . . ?
C9 C10 H10 119.5 . . ?
C5 C10 H10 119.5 . . ?
O16 S14 O15 121.15(15) . . ?
O16 S14 N1 105.42(13) . . ?
O15 S14 N1 106.47(13) . . ?
O16 S14 C17 108.58(15) . . ?
O15 S14 C17 107.68(14) . . ?
N1 S14 C17 106.70(13) . . ?
C22 C17 C18 120.5(3) . . ?
C22 C17 S14 119.4(2) . . ?
C18 C17 S14 120.1(2) . . ?
C17 C18 C19 118.9(3) . . ?
C17 C18 H18 120.6 . . ?
C19 C18 H18 120.6 . . ?
C20 C19 C18 121.3(3) . . ?
C20 C19 H19 119.3 . . ?
C18 C19 H19 119.3 . . ?
C21 C20 C19 118.2(3) . . ?
C21 C20 C23 121.0(3) . . ?
C19 C20 C23 120.8(3) . . ?
C20 C21 C22 121.9(3) . . ?
C20 C21 H21 119.0 . . ?
C22 C21 H21 119.0 . . ?
C21 C22 C17 119.2(3) . . ?
C21 C22 H22 120.4 . . ?
C17 C22 H22 120.4 . . ?
C20 C23 H23A 109.5 . . ?
C20 C23 H23B 109.5 . . ?
H23A C23 H23B 109.5 . . ?
C20 C23 H23C 109.5 . . ?
H23A C23 H23C 109.5 . . ?
H23B C23 H23C 109.5 . . ?
C25 C24 N1 110.9(4) . . ?
C25 C24 H24A 109.5 . . ?
N1 C24 H24A 109.5 . . ?
C25 C24 H24B 109.5 . . ?
N1 C24 H24B 109.5 . . ?
H24A C24 H24B 108.0 . . ?
C26 C25 C24 121.0(5) . . ?
C26 C25 H25 119.5 . . ?
C24 C25 H25 119.5 . . ?
C25 C26 H26A 120.0 . . ?
C25 C26 H26B 120.0 . . ?
H26A C26 H26B 120.0 . . ?
C25B C24B N1 123(2) . . ?
C25B C24B H24C 106.5 . . ?
N1 C24B H24C 106.5 . . ?
C25B C24B H24D 106.5 . . ?
N1 C24B H24D 106.5 . . ?
H24C C24B H24D 106.5 . . ?
C26B C25B C24B 97(2) . . ?
C26B C25B H25B 131.7 . . ?
C24B C25B H25B 131.7 . . ?
C25B C26B H26C 120.0 . . ?
C25B C26B H26D 120.0 . . ?
H26C C26B H26D 120.0 . . ?

loop_
_geom_bond_atom_site_label_1
_geom_bond_atom_site_label_2
_geom_bond_distance
_geom_bond_site_symmetry_2
_geom_bond_publ_flag
C1 C6 1.331(4) . ?
C1 O2 1.388(3) . ?
C1 N1 1.401(4) . ?
O2 C3 1.369(3) . ?
C3 O11 1.201(3) . ?
C3 C4 1.459(4) . ?
C4 C7 1.381(4) . ?
C4 C5 1.405(4) . ?
C5 C10 1.394(4) . ?
C5 C6 1.450(4) . ?
C6 I13 2.089(3) . ?
C7 C8 1.363(4) . ?
C7 H7 0.9300 . ?
C8 F12 1.358(4) . ?
C8 C9 1.373(5) . ?
C9 C10 1.382(5) . ?
C9 H9 0.9300 . ?
N1 C24 1.488(5) . ?
N1 C24B 1.504(16) . ?
N1 S14 1.645(2) . ?
C10 H10 0.9300 . ?
S14 O16 1.424(2) . ?
S14 O15 1.431(2) . ?
S14 C17 1.762(3) . ?
C17 C22 1.381(4) . ?
C17 C18 1.386(4) . ?
C18 C19 1.387(5) . ?
C18 H18 0.9300 . ?
C19 C20 1.384(5) . ?
C19 H19 0.9300 . ?
C20 C21 1.375(5) . ?
C20 C23 1.513(5) . ?
C21 C22 1.375(5) . ?
C21 H21 0.9300 . ?
C22 H22 0.9300 . ?
C23 H23A 0.9600 . ?
C23 H23B 0.9600 . ?
C23 H23C 0.9600 . ?
C24 C25 1.486(6) . ?
C24 H24A 0.9700 . ?
C24 H24B 0.9700 . ?
C25 C26 1.338(7) . ?
C25 H25 0.9300 . ?
C26 H26A 0.9300 . ?
C26 H26B 0.9300 . ?
C24B C25B 1.451(18) . ?
C24B H24C 0.9700 . ?
C24B H24D 0.9700 . ?
C25B C26B 1.37(2) . ?
C25B H25B 0.9300 . ?
C26B H26C 0.9300 . ?
C26B H26D 0.9300 . ?

loop_
_geom_hbond_atom_site_label_D
_geom_hbond_atom_site_label_H
_geom_hbond_atom_site_label_A
_geom_hbond_distance_DH
_geom_hbond_distance_HA
_geom_hbond_distance_DA
_geom_hbond_angle_DHA
_geom_hbond_site_symmetry_A
_geom_hbond_publ_flag
C24^a H24A^a F12 0.97 2.62 3.426(5) 140.3 2_545 yes
C24^a H24B^a O15 0.97 2.48 3.412(6) 160.4 3_656 yes
C24B^b H24C^b O15 0.97 2.49 3.33(3) 143.9 3_656 yes

loop_
_geom_torsion_atom_site_label_1
_geom_torsion_atom_site_label_2
_geom_torsion_atom_site_label_3
_geom_torsion_atom_site_label_4
_geom_torsion
_geom_torsion_site_symmetry_1
_geom_torsion_site_symmetry_2
_geom_torsion_site_symmetry_3
_geom_torsion_site_symmetry_4
_geom_torsion_publ_flag
C6 C1 O2 C3 -0.3(4) . . . . ?
N1 C1 O2 C3 180.0(2) . . . . ?
C1 O2 C3 O11 179.7(3) . . . . ?
C1 O2 C3 C4 0.0(4) . . . . ?
O11 C3 C4 C7 0.7(5) . . . . ?
O2 C3 C4 C7 -179.6(2) . . . . ?
O11 C3 C4 C5 -179.3(3) . . . . ?
O2 C3 C4 C5 0.3(4) . . . . ?
C7 C4 C5 C10 -0.9(4) . . . . ?
C3 C4 C5 C10 179.1(3) . . . . ?
C7 C4 C5 C6 179.6(2) . . . . ?
C3 C4 C5 C6 -0.4(4) . . . . ?
O2 C1 C6 C5 0.2(4) . . . . ?
N1 C1 C6 C5 180.0(2) . . . . ?
O2 C1 C6 I13 178.07(18) . . . . ?
N1 C1 C6 I13 -2.2(4) . . . . ?
C10 C5 C6 C1 -179.4(3) . . . . ?
C4 C5 C6 C1 0.1(4) . . . . ?
C10 C5 C6 I13 2.8(3) . . . . ?
C4 C5 C6 I13 -177.71(18) . . . . ?
C5 C4 C7 C8 0.2(4) . . . . ?
C3 C4 C7 C8 -179.8(3) . . . . ?
C4 C7 C8 F12 -180.0(3) . . . . ?
C4 C7 C8 C9 0.0(5) . . . . ?
F12 C8 C9 C10 -179.6(3) . . . . ?
C7 C8 C9 C10 0.5(5) . . . . ?
C6 C1 N1 C24 -89.7(4) . . . . ?
O2 C1 N1 C24 90.1(3) . . . . ?
C6 C1 N1 C24B -116.6(18) . . . . ?
O2 C1 N1 C24B 63.1(18) . . . . ?
C6 C1 N1 S14 99.4(3) . . . . ?
O2 C1 N1 S14 -80.9(3) . . . . ?
C8 C9 C10 C5 -1.2(5) . . . . ?
C4 C5 C10 C9 1.4(4) . . . . ?
C6 C5 C10 C9 -179.1(3) . . . . ?
C1 N1 S14 O16 -19.0(2) . . . . ?
C24 N1 S14 O16 170.4(3) . . . . ?
C24B N1 S14 O16 -168.2(17) . . . . ?
C1 N1 S14 O15 -148.9(2) . . . . ?
C24 N1 S14 O15 40.5(3) . . . . ?
C24B N1 S14 O15 61.9(17) . . . . ?
C1 N1 S14 C17 96.3(2) . . . . ?
C24 N1 S14 C17 -74.3(3) . . . . ?
C24B N1 S14 C17 -52.9(17) . . . . ?
O16 S14 C17 C22 25.3(3) . . . . ?
O15 S14 C17 C22 158.2(2) . . . . ?
N1 S14 C17 C22 -87.9(2) . . . . ?
O16 S14 C17 C18 -156.0(2) . . . . ?
O15 S14 C17 C18 -23.1(3) . . . . ?
N1 S14 C17 C18 90.8(3) . . . . ?
C22 C17 C18 C19 0.1(4) . . . . ?
S14 C17 C18 C19 -178.6(2) . . . . ?
C17 C18 C19 C20 -0.3(5) . . . . ?
C18 C19 C20 C21 0.1(5) . . . . ?
C18 C19 C20 C23 179.7(3) . . . . ?
C19 C20 C21 C22 0.3(5) . . . . ?
C23 C20 C21 C22 -179.3(3) . . . . ?
C20 C21 C22 C17 -0.5(5) . . . . ?
C18 C17 C22 C21 0.3(4) . . . . ?
S14 C17 C22 C21 179.0(2) . . . . ?
C1 N1 C24 C25 -67.6(5) . . . . ?
S14 N1 C24 C25 103.1(4) . . . . ?
N1 C24 C25 C26 131.2(5) . . . . ?
C1 N1 C24B C25B 23(5) . . . . ?
S14 N1 C24B C25B 170(3) . . . . ?
N1 C24B C25B C26B -157(3) . . . . ?
